data_1574985
loop_
_publ_author_name
'Ghosh, Moushakhi'
'Gaurav, Kumar'
'Panwaria, Prakash'
'Panday, Rishukumar'
'Tothadi, Srinu'
'Khan, Shabana'

_publ_section_title
;
 Driving diverse bond functionalisation with <i>N</i>-heterocyclic
 silylene-coinage metal-aryl complexes.
;
_journal_issue 32
_journal_name_full 'Chemical science'
_journal_page_first 14518
_journal_page_last 14533
_journal_paper_doi 10.1039/d5sc00879d
_journal_volume 16
_journal_year 2025
_chemical_formula_moiety 'C35 H56 Cu N5 Si3'
_chemical_formula_sum 'C35 H56 Cu N5 Si3'
_chemical_formula_weight 694.65
_space_group_crystal_system monoclinic
_space_group_IT_number 14
_space_group_name_Hall '-P 2ybc'
_space_group_name_H-M_alt 'P 1 21/c 1'
_atom_sites_solution_hydrogens geom
_audit_block_doi 10.5517/ccdc.csd.cc2hbsrd
_audit_creation_date 2023-06-07
_audit_creation_method
;
Olex2 1.2
(compiled 2018.05.29 svn.r3508 for OlexSys, GUI svn.r5506)
;
_audit_update_record
;
2023-10-29 deposited with the CCDC.	2025-06-30 downloaded from the CCDC.
;
_cell_angle_alpha 90
_cell_angle_beta 90.984(3)
_cell_angle_gamma 90
_cell_formula_units_Z 4
_cell_length_a 11.5755(12)
_cell_length_b 14.9774(16)
_cell_length_c 22.191(2)
_cell_measurement_reflns_used 9851
_cell_measurement_temperature 296
_cell_measurement_theta_max 28.26
_cell_measurement_theta_min 2.39
_cell_volume 3846.7(7)
_computing_molecular_graphics 'Olex2 (Dolomanov et al., 2009)'
_computing_publication_material 'Olex2 (Dolomanov et al., 2009)'
_computing_structure_refinement 'ShelXL (Sheldrick, 2015)'
_computing_structure_solution 'SHELXT 2018/2 (Sheldrick, 2018)'
_diffrn_ambient_temperature 296
_diffrn_measured_fraction_theta_full 0.986
_diffrn_measured_fraction_theta_max 0.967
_diffrn_measurement_device_type 'Bruker APEX-II CCD'
_diffrn_measurement_method '\f and \w scans'
_diffrn_radiation_type MoK\a
_diffrn_radiation_wavelength 0.71073
_diffrn_reflns_av_R_equivalents 0.0915
_diffrn_reflns_av_unetI/netI 0.0776
_diffrn_reflns_Laue_measured_fraction_full 0.986
_diffrn_reflns_Laue_measured_fraction_max 0.967
_diffrn_reflns_limit_h_max 15
_diffrn_reflns_limit_h_min -15
_diffrn_reflns_limit_k_max 19
_diffrn_reflns_limit_k_min -19
_diffrn_reflns_limit_l_max 29
_diffrn_reflns_limit_l_min -26
_diffrn_reflns_number 44646
_diffrn_reflns_point_group_measured_fraction_full 0.986
_diffrn_reflns_point_group_measured_fraction_max 0.967
_diffrn_reflns_theta_full 25.242
_diffrn_reflns_theta_max 28.341
_diffrn_reflns_theta_min 2.224
_diffrn_standards_number 0
_exptl_absorpt_coefficient_mu 0.691
_exptl_absorpt_correction_T_max 0.7457
_exptl_absorpt_correction_T_min 0.5368
_exptl_absorpt_correction_type multi-scan
_exptl_absorpt_process_details
'SADABS-2016/2 (Bruker,2016/2) was used for absorption correction. wR2(int) was 0.1527 before and 0.0740 after correction. The Ratio of minimum to maximum transmission is 0.7199. The \l/2 correction factor is Not present.'
_exptl_crystal_colour colourless
_exptl_crystal_colour_primary colourless
_exptl_crystal_density_diffrn 1.199
_exptl_crystal_description block
_exptl_crystal_F_000 1488
_exptl_crystal_size_max 0.22
_exptl_crystal_size_mid 0.14
_exptl_crystal_size_min 0.09
_refine_diff_density_max 0.505
_refine_diff_density_min -0.426
_refine_diff_density_rms 0.084
_refine_ls_extinction_coef 0.0007(2)
_refine_ls_extinction_expression Fc^*^=kFc[1+0.001xFc^2^\l^3^/sin(2\q)]^-1/4^
_refine_ls_extinction_method 'SHELXL-2018/3 (Sheldrick 2018)'
_refine_ls_goodness_of_fit_ref 1.067
_refine_ls_hydrogen_treatment constr
_refine_ls_matrix_type full
_refine_ls_number_parameters 413
_refine_ls_number_reflns 9290
_refine_ls_number_restraints 0
_refine_ls_restrained_S_all 1.067
_refine_ls_R_factor_all 0.0966
_refine_ls_R_factor_gt 0.0584
_refine_ls_shift/su_max 0.001
_refine_ls_shift/su_mean 0.000
_refine_ls_structure_factor_coef Fsqd
_refine_ls_weighting_details 'w=1/[\s^2^(Fo^2^)+(0.0250P)^2^+5.8477P] where P=(Fo^2^+2Fc^2^)/3'
_refine_ls_weighting_scheme calc
_refine_ls_wR_factor_gt 0.1055
_refine_ls_wR_factor_ref 0.1177
_reflns_Friedel_coverage 0.000
_reflns_number_gt 6711
_reflns_number_total 9290
_reflns_threshold_expression 'I > 2\s(I)'
_cod_data_source_file d5sc00879d2.cif
_cod_data_source_block a1_a_CCDC8
_cod_depositor_comments 'Adding full bibliography for 1574965--1574988.cif.'
_cod_database_code 1574985
_shelx_shelxl_version_number 2018/3
_shelx_space_group_comment
;
The symmetry employed for this shelxl refinement is uniquely defined
by the following loop, which should always be used as a source of
symmetry information in preference to the above space-group names.
They are only intended as comments.
;
_shelx_estimated_absorpt_t_max 0.940
_shelx_estimated_absorpt_t_min 0.863
_olex2_refinement_description
;
1. Fixed Uiso
 At 1.2 times of:
  All C(H) groups
 At 1.5 times of:
  All C(H,H,H) groups
2.a Aromatic/amide H refined with riding coordinates:
 C31(H31), C4(H4), C8(H8), C32(H32), C35(H35), C33(H33), C34(H34), C3(H3),
 C10(H10), C1(H1), C2(H2)
2.b Idealised Me refined as rotating group:
 C14(H14A,H14B,H14C), C15(H15A,H15B,H15C), C16(H16A,H16B,H16C), C12(H12A,H12B,
 H12C), C23(H23A,H23B,H23C), C18(H18A,H18B,H18C), C17(H17A,H17B,H17C), C19(H19A,
 H19B,H19C), C20(H20A,H20B,H20C), C22(H22A,H22B,H22C), C13(H13A,H13B,H13C),
 C24(H24A,H24B,H24C), C26(H26A,H26B,H26C), C27(H27A,H27B,H27C), C28(H28A,H28B,
 H28C)
;
_olex2_submission_special_instructions 'No special instructions were received'

loop_
_space_group_symop_operation_xyz
'x, y, z'
'-x, y+1/2, -z+1/2'
'-x, -y, -z'
'x, -y-1/2, z-1/2'

loop_
_atom_site_label
_atom_site_type_symbol
_atom_site_fract_x
_atom_site_fract_y
_atom_site_fract_z
_atom_site_U_iso_or_equiv
_atom_site_adp_type
_atom_site_occupancy
_atom_site_site_symmetry_order
_atom_site_calc_flag
_atom_site_refinement_flags_posn
_atom_site_refinement_flags_adp
_atom_site_refinement_flags_occupancy
_atom_site_disorder_assembly
_atom_site_disorder_group
Cu1 Cu 0.32388(3) 0.40380(2) 0.59923(2) 0.01943(11) Uani 1 1 d . . . . .
Si1 Si 0.21748(6) 0.28802(5) 0.57357(3) 0.01409(16) Uani 1 1 d . . . . .
Si3 Si 0.09046(7) 0.33249(5) 0.68125(3) 0.01820(18) Uani 1 1 d . . . . .
Si2 Si 0.01116(7) 0.16623(5) 0.61132(4) 0.02007(18) Uani 1 1 d . . . . .
N4 N 0.18509(19) 0.26989(14) 0.49292(10) 0.0162(5) Uani 1 1 d . . . . .
N1 N 0.3976(2) 0.51171(14) 0.62429(10) 0.0174(5) Uani 1 1 d . . . . .
N2 N 0.10281(19) 0.25886(15) 0.61930(9) 0.0151(5) Uani 1 1 d . . . . .
N3 N 0.29875(19) 0.19034(14) 0.54746(10) 0.0149(5) Uani 1 1 d . . . . .
N5 N 0.5176(2) 0.40656(16) 0.66492(11) 0.0263(6) Uani 1 1 d . . . . .
C30 C 0.3196(2) 0.16699(18) 0.43523(11) 0.0155(6) Uani 1 1 d . . . . .
C31 C 0.4109(2) 0.20818(18) 0.40651(12) 0.0179(6) Uani 1 1 d . . . . .
H31 H 0.439431 0.262416 0.420724 0.021 Uiso 1 1 calc R . . . .
C5 C 0.4930(2) 0.49533(18) 0.65822(12) 0.0186(6) Uani 1 1 d . . . . .
C29 C 0.2684(2) 0.20773(17) 0.49012(12) 0.0154(6) Uani 1 1 d . . . . .
C4 C 0.5660(2) 0.56053(19) 0.68480(12) 0.0204(6) Uani 1 1 d . . . . .
H4 H 0.548859 0.620851 0.680258 0.024 Uiso 1 1 calc R . . . .
C8 C 0.2516(2) 0.72514(19) 0.66267(14) 0.0219(6) Uani 1 1 d . . . . .
H8 H 0.221346 0.753436 0.696191 0.026 Uiso 1 1 calc R . . . .
C6 C 0.3509(2) 0.59875(17) 0.61960(12) 0.0165(6) Uani 1 1 d . . . . .
C32 C 0.4596(2) 0.1681(2) 0.35646(12) 0.0216(6) Uani 1 1 d . . . . .
H32 H 0.520814 0.195629 0.337214 0.026 Uiso 1 1 calc R . . . .
C35 C 0.2763(2) 0.08580(18) 0.41355(12) 0.0200(6) Uani 1 1 d . . . . .
H35 H 0.214435 0.058438 0.432365 0.024 Uiso 1 1 calc R . . . .
C33 C 0.4172(2) 0.08759(19) 0.33520(12) 0.0210(6) Uani 1 1 d . . . . .
H33 H 0.449906 0.060978 0.301673 0.025 Uiso 1 1 calc R . . . .
C34 C 0.3259(3) 0.04643(18) 0.36395(12) 0.0211(6) Uani 1 1 d . . . . .
H34 H 0.297934 -0.007981 0.349738 0.025 Uiso 1 1 calc R . . . .
C7 C 0.3020(2) 0.64135(18) 0.66962(12) 0.0194(6) Uani 1 1 d . . . . .
C11 C 0.3436(2) 0.64055(19) 0.56282(13) 0.0199(6) Uani 1 1 d . . . . .
C25 C 0.3957(2) 0.13692(19) 0.57315(12) 0.0204(6) Uani 1 1 d . . . . .
C21 C 0.1278(3) 0.3250(2) 0.44525(12) 0.0220(6) Uani 1 1 d . . . . .
C14 C 0.3016(3) 0.5970(2) 0.73074(13) 0.0259(7) Uani 1 1 d . . . . .
H14A H 0.376390 0.603253 0.749632 0.039 Uiso 1 1 calc GR . . . .
H14B H 0.283617 0.534835 0.726062 0.039 Uiso 1 1 calc GR . . . .
H14C H 0.244536 0.624895 0.755385 0.039 Uiso 1 1 calc GR . . . .
C9 C 0.2454(2) 0.76780(19) 0.60709(14) 0.0240(7) Uani 1 1 d . . . . .
C3 C 0.6614(3) 0.5348(2) 0.71708(14) 0.0305(7) Uani 1 1 d . . . . .
H3 H 0.710304 0.577610 0.734003 0.037 Uiso 1 1 calc R . . . .
C10 C 0.2905(2) 0.72420(19) 0.55817(14) 0.0235(7) Uani 1 1 d . . . . .
H10 H 0.285476 0.751469 0.520561 0.028 Uiso 1 1 calc R . . . .
C15 C 0.0602(3) 0.4498(2) 0.65616(14) 0.0313(7) Uani 1 1 d . . . . .
H15A H 0.125598 0.472598 0.635059 0.047 Uiso 1 1 calc GR . . . .
H15B H 0.045965 0.486505 0.690716 0.047 Uiso 1 1 calc GR . . . .
H15C H -0.006538 0.450365 0.629864 0.047 Uiso 1 1 calc GR . . . .
C16 C 0.2207(3) 0.3257(2) 0.73104(13) 0.0261(7) Uani 1 1 d . . . . .
H16A H 0.232688 0.264921 0.743353 0.039 Uiso 1 1 calc GR . . . .
H16B H 0.209857 0.362394 0.765972 0.039 Uiso 1 1 calc GR . . . .
H16C H 0.286840 0.346315 0.709558 0.039 Uiso 1 1 calc GR . . . .
C12 C 0.3951(3) 0.5966(2) 0.50841(13) 0.0303(7) Uani 1 1 d . . . . .
H12A H 0.477819 0.596972 0.512304 0.045 Uiso 1 1 calc GR . . . .
H12B H 0.372092 0.628743 0.472753 0.045 Uiso 1 1 calc GR . . . .
H12C H 0.368195 0.536096 0.505528 0.045 Uiso 1 1 calc GR . . . .
C23 C 0.0165(3) 0.3588(2) 0.47248(14) 0.0307(7) Uani 1 1 d . . . . .
H23A H -0.031082 0.308972 0.483192 0.046 Uiso 1 1 calc GR . . . .
H23B H -0.024101 0.395425 0.443597 0.046 Uiso 1 1 calc GR . . . .
H23C H 0.034285 0.393423 0.507851 0.046 Uiso 1 1 calc GR . . . .
C18 C -0.1439(3) 0.2009(2) 0.60528(15) 0.0331(8) Uani 1 1 d . . . . .
H18A H -0.172262 0.213946 0.644718 0.050 Uiso 1 1 calc GR . . . .
H18B H -0.188648 0.153378 0.587593 0.050 Uiso 1 1 calc GR . . . .
H18C H -0.150450 0.253179 0.580414 0.050 Uiso 1 1 calc GR . . . .
C17 C -0.0336(3) 0.3030(2) 0.73030(14) 0.0320(8) Uani 1 1 d . . . . .
H17A H -0.104647 0.309450 0.707790 0.048 Uiso 1 1 calc GR . . . .
H17B H -0.034173 0.342138 0.764572 0.048 Uiso 1 1 calc GR . . . .
H17C H -0.025590 0.242382 0.743733 0.048 Uiso 1 1 calc GR . . . .
C19 C 0.0310(3) 0.0852(2) 0.67524(15) 0.0356(8) Uani 1 1 d . . . . .
H19A H 0.108446 0.062270 0.675211 0.053 Uiso 1 1 calc GR . . . .
H19B H -0.022781 0.036882 0.670470 0.053 Uiso 1 1 calc GR . . . .
H19C H 0.017572 0.115179 0.712726 0.053 Uiso 1 1 calc GR . . . .
C1 C 0.6116(3) 0.3846(2) 0.69718(15) 0.0362(8) Uani 1 1 d . . . . .
H1 H 0.628173 0.324194 0.701378 0.043 Uiso 1 1 calc R . . . .
C2 C 0.6860(3) 0.4441(2) 0.72479(15) 0.0371(8) Uani 1 1 d . . . . .
H2 H 0.749568 0.424937 0.747475 0.045 Uiso 1 1 calc R . . . .
C20 C 0.0390(3) 0.1003(2) 0.54180(14) 0.0341(8) Uani 1 1 d . . . . .
H20A H 0.029700 0.138109 0.507104 0.051 Uiso 1 1 calc GR . . . .
H20B H -0.014818 0.051662 0.539068 0.051 Uiso 1 1 calc GR . . . .
H20C H 0.116360 0.077313 0.543435 0.051 Uiso 1 1 calc GR . . . .
C22 C 0.2053(3) 0.4042(2) 0.43043(17) 0.0428(9) Uani 1 1 d . . . . .
H22A H 0.217413 0.439846 0.465941 0.064 Uiso 1 1 calc GR . . . .
H22B H 0.168861 0.439843 0.399555 0.064 Uiso 1 1 calc GR . . . .
H22C H 0.278252 0.382809 0.416466 0.064 Uiso 1 1 calc GR . . . .
C13 C 0.1913(3) 0.8597(2) 0.60192(18) 0.0419(9) Uani 1 1 d . . . . .
H13A H 0.117926 0.859676 0.621472 0.063 Uiso 1 1 calc GR . . . .
H13B H 0.180339 0.874692 0.560157 0.063 Uiso 1 1 calc GR . . . .
H13C H 0.241276 0.902845 0.620866 0.063 Uiso 1 1 calc GR . . . .
C24 C 0.1004(4) 0.2708(3) 0.38873(15) 0.0476(10) Uani 1 1 d . . . . .
H24A H 0.170897 0.256269 0.368814 0.071 Uiso 1 1 calc GR . . . .
H24B H 0.051657 0.305208 0.362084 0.071 Uiso 1 1 calc GR . . . .
H24C H 0.061295 0.216824 0.399680 0.071 Uiso 1 1 calc GR . . . .
C26 C 0.5107(3) 0.1759(3) 0.55636(18) 0.0481(11) Uani 1 1 d . . . . .
H26A H 0.519703 0.172092 0.513513 0.072 Uiso 1 1 calc GR . . . .
H26B H 0.571605 0.143064 0.576220 0.072 Uiso 1 1 calc GR . . . .
H26C H 0.514171 0.237281 0.568659 0.072 Uiso 1 1 calc GR . . . .
C27 C 0.3835(4) 0.1407(4) 0.64053(15) 0.0686(15) Uani 1 1 d . . . . .
H27A H 0.391749 0.201329 0.653958 0.103 Uiso 1 1 calc GR . . . .
H27B H 0.442166 0.104459 0.659367 0.103 Uiso 1 1 calc GR . . . .
H27C H 0.308644 0.118729 0.651220 0.103 Uiso 1 1 calc GR . . . .
C28 C 0.3876(4) 0.0407(2) 0.5520(2) 0.0750(17) Uani 1 1 d . . . . .
H28A H 0.312988 0.017097 0.561457 0.112 Uiso 1 1 calc GR . . . .
H28B H 0.446481 0.005928 0.571947 0.112 Uiso 1 1 calc GR . . . .
H28C H 0.398242 0.038308 0.509224 0.112 Uiso 1 1 calc GR . . . .

loop_
_atom_site_aniso_label
_atom_site_aniso_U_11
_atom_site_aniso_U_22
_atom_site_aniso_U_33
_atom_site_aniso_U_23
_atom_site_aniso_U_13
_atom_site_aniso_U_12
Cu1 0.0224(2) 0.01764(17) 0.01833(18) -0.00353(14) 0.00426(14) -0.00531(15)
Si1 0.0155(4) 0.0154(4) 0.0115(4) -0.0012(3) 0.0022(3) -0.0009(3)
Si3 0.0192(4) 0.0214(4) 0.0141(4) -0.0030(3) 0.0043(3) 0.0015(3)
Si2 0.0188(4) 0.0220(4) 0.0195(4) -0.0016(3) 0.0040(3) -0.0051(3)
N4 0.0161(12) 0.0187(12) 0.0136(11) 0.0010(9) 0.0008(9) -0.0001(9)
N1 0.0182(12) 0.0155(11) 0.0185(12) -0.0023(9) 0.0032(10) -0.0019(10)
N2 0.0131(11) 0.0188(11) 0.0135(11) -0.0012(9) 0.0035(9) -0.0008(9)
N3 0.0138(11) 0.0162(11) 0.0147(11) 0.0008(9) 0.0031(9) 0.0021(9)
N5 0.0311(15) 0.0201(12) 0.0279(14) -0.0020(11) 0.0058(12) 0.0036(11)
C30 0.0142(13) 0.0196(13) 0.0128(13) -0.0019(10) 0.0018(11) 0.0009(11)
C31 0.0167(14) 0.0189(14) 0.0180(14) -0.0010(11) 0.0009(12) -0.0027(11)
C5 0.0169(15) 0.0209(14) 0.0180(14) 0.0004(11) 0.0053(12) -0.0006(12)
C29 0.0153(13) 0.0138(12) 0.0173(14) 0.0004(10) 0.0032(11) -0.0052(11)
C4 0.0184(15) 0.0232(14) 0.0197(15) -0.0003(11) 0.0034(12) 0.0007(12)
C8 0.0142(14) 0.0214(14) 0.0302(16) -0.0017(12) 0.0056(12) -0.0011(12)
C6 0.0138(13) 0.0143(13) 0.0213(14) 0.0016(11) -0.0006(11) -0.0059(11)
C32 0.0132(14) 0.0326(16) 0.0192(15) 0.0031(12) 0.0046(12) 0.0000(12)
C35 0.0204(15) 0.0197(14) 0.0202(14) 0.0002(11) 0.0068(12) -0.0035(12)
C33 0.0240(15) 0.0271(15) 0.0119(13) -0.0014(11) 0.0016(12) 0.0078(13)
C34 0.0274(16) 0.0174(14) 0.0184(14) -0.0046(11) 0.0017(12) -0.0002(12)
C7 0.0162(14) 0.0198(14) 0.0222(15) 0.0023(11) 0.0029(12) -0.0041(12)
C11 0.0147(14) 0.0216(14) 0.0235(15) 0.0019(12) 0.0017(12) -0.0089(12)
C25 0.0177(15) 0.0230(14) 0.0204(14) 0.0044(12) 0.0000(12) 0.0038(12)
C21 0.0213(15) 0.0293(16) 0.0154(14) 0.0049(12) -0.0014(12) 0.0036(13)
C14 0.0282(17) 0.0290(16) 0.0208(15) 0.0027(13) 0.0083(13) -0.0007(14)
C9 0.0123(14) 0.0212(15) 0.0387(18) 0.0053(13) 0.0024(13) -0.0026(12)
C3 0.0226(17) 0.0427(19) 0.0263(17) -0.0084(14) 0.0024(14) 0.0006(15)
C10 0.0164(14) 0.0267(16) 0.0273(16) 0.0109(13) -0.0036(13) -0.0091(12)
C15 0.038(2) 0.0267(17) 0.0290(17) -0.0044(13) 0.0037(15) 0.0086(15)
C16 0.0312(18) 0.0318(17) 0.0153(14) -0.0048(12) 0.0016(13) -0.0024(14)
C12 0.041(2) 0.0301(17) 0.0202(15) -0.0001(13) 0.0055(14) -0.0100(15)
C23 0.0245(17) 0.0424(19) 0.0252(16) 0.0077(14) 0.0025(14) 0.0098(15)
C18 0.0187(16) 0.048(2) 0.0327(18) -0.0004(15) -0.0004(14) -0.0082(15)
C17 0.0287(18) 0.0415(19) 0.0263(17) -0.0078(14) 0.0125(14) -0.0022(15)
C19 0.041(2) 0.0267(17) 0.0395(19) 0.0072(14) 0.0062(16) -0.0055(15)
C1 0.043(2) 0.0283(18) 0.0375(19) 0.0068(14) 0.0091(17) 0.0186(16)
C2 0.0288(19) 0.049(2) 0.0331(19) -0.0052(16) -0.0046(15) 0.0183(17)
C20 0.0344(19) 0.0330(17) 0.0354(18) -0.0135(15) 0.0107(15) -0.0198(16)
C22 0.0303(19) 0.046(2) 0.052(2) 0.0320(18) 0.0040(17) 0.0010(17)
C13 0.0302(19) 0.0307(18) 0.065(3) 0.0155(17) 0.0037(18) 0.0084(16)
C24 0.059(3) 0.059(2) 0.0239(18) -0.0061(17) -0.0177(18) 0.022(2)
C26 0.0163(17) 0.070(3) 0.057(2) 0.035(2) -0.0055(17) -0.0014(18)
C27 0.056(3) 0.130(4) 0.0202(18) 0.024(2) 0.0052(18) 0.057(3)
C28 0.080(3) 0.0197(19) 0.123(4) -0.001(2) -0.058(3) 0.016(2)

loop_
_atom_type_symbol
_atom_type_description
_atom_type_scat_dispersion_real
_atom_type_scat_dispersion_imag
_atom_type_scat_source
C C 0.0033 0.0016 'International Tables Vol C Tables 4.2.6.8 and 6.1.1.4'
H H 0.0000 0.0000 'International Tables Vol C Tables 4.2.6.8 and 6.1.1.4'
Cu Cu 0.3201 1.2651 'International Tables Vol C Tables 4.2.6.8 and 6.1.1.4'
N N 0.0061 0.0033 'International Tables Vol C Tables 4.2.6.8 and 6.1.1.4'
Si Si 0.0817 0.0704 'International Tables Vol C Tables 4.2.6.8 and 6.1.1.4'

loop_
_citation_id
_citation_doi
_citation_year
1 10.26434/chemrxiv-2024-7rpw5 2024

loop_
_geom_angle_atom_site_label_1
_geom_angle_atom_site_label_2
_geom_angle_atom_site_label_3
_geom_angle
_geom_angle_site_symmetry_1
_geom_angle_site_symmetry_3
_geom_angle_publ_flag
N1 Cu1 Si1 172.44(7) . . ?
Cu1 Si1 C29 118.20(7) . . ?
N4 Si1 Cu1 118.16(8) . . ?
N4 Si1 C29 35.82(10) . . ?
N2 Si1 Cu1 118.48(8) . . ?
N2 Si1 N4 112.64(11) . . ?
N2 Si1 N3 112.56(11) . . ?
N2 Si1 C29 123.25(10) . . ?
N3 Si1 Cu1 114.98(8) . . ?
N3 Si1 N4 70.93(10) . . ?
N3 Si1 C29 35.74(9) . . ?
N2 Si3 C15 111.74(12) . . ?
N2 Si3 C16 110.65(12) . . ?
N2 Si3 C17 112.22(13) . . ?
C16 Si3 C15 111.96(15) . . ?
C16 Si3 C17 105.34(14) . . ?
C17 Si3 C15 104.63(15) . . ?
N2 Si2 C18 111.45(13) . . ?
N2 Si2 C19 111.64(13) . . ?
N2 Si2 C20 112.93(12) . . ?
C18 Si2 C19 109.78(16) . . ?
C20 Si2 C18 105.47(16) . . ?
C20 Si2 C19 105.22(16) . . ?
C29 N4 Si1 90.74(16) . . ?
C29 N4 C21 131.5(2) . . ?
C21 N4 Si1 133.56(18) . . ?
C5 N1 Cu1 111.52(18) . . ?
C5 N1 C6 121.1(2) . . ?
C6 N1 Cu1 126.25(18) . . ?
Si1 N2 Si3 111.66(12) . . ?
Si1 N2 Si2 127.29(13) . . ?
Si2 N2 Si3 120.96(12) . . ?
C29 N3 Si1 90.98(16) . . ?
C29 N3 C25 130.9(2) . . ?
C25 N3 Si1 134.07(18) . . ?
C1 N5 C5 117.7(3) . . ?
C31 C30 C29 120.6(2) . . ?
C31 C30 C35 120.0(2) . . ?
C35 C30 C29 119.4(2) . . ?
C30 C31 C32 119.8(3) . . ?
N1 C5 N5 113.9(2) . . ?
N1 C5 C4 125.8(3) . . ?
N5 C5 C4 120.3(3) . . ?
N4 C29 Si1 53.45(13) . . ?
N4 C29 C30 128.1(2) . . ?
N3 C29 Si1 53.27(13) . . ?
N3 C29 N4 105.5(2) . . ?
N3 C29 C30 126.4(2) . . ?
C30 C29 Si1 169.55(19) . . ?
C3 C4 C5 119.8(3) . . ?
C9 C8 C7 121.9(3) . . ?
C7 C6 N1 121.2(2) . . ?
C7 C6 C11 119.0(3) . . ?
C11 C6 N1 119.5(2) . . ?
C33 C32 C31 120.2(3) . . ?
C34 C35 C30 119.6(3) . . ?
C32 C33 C34 119.9(3) . . ?
C35 C34 C33 120.4(3) . . ?
C8 C7 C6 119.7(3) . . ?
C8 C7 C14 119.2(3) . . ?
C6 C7 C14 121.1(2) . . ?
C6 C11 C12 120.3(3) . . ?
C10 C11 C6 119.0(3) . . ?
C10 C11 C12 120.8(3) . . ?
N3 C25 C26 111.2(2) . . ?
N3 C25 C27 106.1(2) . . ?
N3 C25 C28 110.5(3) . . ?
C26 C25 C28 110.0(3) . . ?
C27 C25 C26 109.3(3) . . ?
C27 C25 C28 109.7(3) . . ?
N4 C21 C23 105.8(2) . . ?
N4 C21 C22 109.2(2) . . ?
N4 C21 C24 111.9(2) . . ?
C23 C21 C22 109.4(3) . . ?
C23 C21 C24 109.8(3) . . ?
C24 C21 C22 110.6(3) . . ?
C8 C9 C13 120.0(3) . . ?
C10 C9 C8 117.8(3) . . ?
C10 C9 C13 122.2(3) . . ?
C4 C3 C2 120.1(3) . . ?
C9 C10 C11 122.6(3) . . ?
N5 C1 C2 125.4(3) . . ?
C1 C2 C3 116.8(3) . . ?

loop_
_geom_bond_atom_site_label_1
_geom_bond_atom_site_label_2
_geom_bond_distance
_geom_bond_site_symmetry_2
_geom_bond_publ_flag
Cu1 Si1 2.1964(8) . ?
Cu1 N1 1.906(2) . ?
Si1 N4 1.842(2) . ?
Si1 N2 1.740(2) . ?
Si1 N3 1.838(2) . ?
Si1 C29 2.293(3) . ?
Si3 N2 1.770(2) . ?
Si3 C15 1.874(3) . ?
Si3 C16 1.856(3) . ?
Si3 C17 1.869(3) . ?
Si2 N2 1.754(2) . ?
Si2 C18 1.871(3) . ?
Si2 C19 1.877(3) . ?
Si2 C20 1.864(3) . ?
N4 C29 1.342(3) . ?
N4 C21 1.489(3) . ?
N1 C5 1.348(4) . ?
N1 C6 1.414(3) . ?
N3 C29 1.340(3) . ?
N3 C25 1.484(3) . ?
N5 C5 1.367(4) . ?
N5 C1 1.333(4) . ?
C30 C31 1.388(4) . ?
C30 C29 1.494(4) . ?
C30 C35 1.398(4) . ?
C31 C32 1.390(4) . ?
C5 C4 1.414(4) . ?
C4 C3 1.362(4) . ?
C8 C7 1.391(4) . ?
C8 C9 1.390(4) . ?
C6 C7 1.408(4) . ?
C6 C11 1.408(4) . ?
C32 C33 1.382(4) . ?
C35 C34 1.382(4) . ?
C33 C34 1.389(4) . ?
C7 C14 1.510(4) . ?
C11 C10 1.398(4) . ?
C11 C12 1.507(4) . ?
C25 C26 1.506(4) . ?
C25 C27 1.505(4) . ?
C25 C28 1.518(5) . ?
C21 C23 1.520(4) . ?
C21 C22 1.526(4) . ?
C21 C24 1.523(4) . ?
C9 C10 1.378(4) . ?
C9 C13 1.515(4) . ?
C3 C2 1.397(5) . ?
C1 C2 1.376(5) . ?
